data_7154170
loop_
_publ_author_name
'Chen, Guo-Qiang'
'Kehr, Gerald'
'Daniliuc, Constantin G.'
'Erker, Gerhard'

_publ_section_title
;
 1,1-Alkenylboration of diarylphosphino-enynes: convenient synthetic entry
 to vicinal P/B Lewis pairs at extended conjugated \p-frameworks.
;
_journal_issue 3
_journal_name_full 'Organic &amp; biomolecular chemistry'
_journal_page_first 764
_journal_page_last 769
_journal_paper_doi 10.1039/c4ob02134g
_journal_volume 13
_journal_year 2015
_chemical_formula_sum 'C38 H30 B F10 P'
_chemical_formula_weight 718.40
_chemical_name_systematic
; 
 ? 
;
_space_group_IT_number 2
_symmetry_cell_setting triclinic
_symmetry_space_group_name_Hall '-P 1'
_symmetry_space_group_name_H-M 'P -1'
_atom_sites_solution_hydrogens geom
_atom_sites_solution_primary direct
_atom_sites_solution_secondary difmap
_audit_creation_method SHELXL-97
_cell_angle_alpha 94.7040(10)
_cell_angle_beta 90.0600(10)
_cell_angle_gamma 104.481(2)
_cell_formula_units_Z 2
_cell_length_a 10.1386(2)
_cell_length_b 10.9523(2)
_cell_length_c 16.0070(4)
_cell_measurement_reflns_used 4413
_cell_measurement_temperature 223(2)
_cell_measurement_theta_max 28.28
_cell_measurement_theta_min 4.08
_cell_volume 1714.74(6)
_computing_cell_refinement 'Collect (Nonius B.V., 1998)'
_computing_data_collection 'Collect (Nonius B.V., 1998)'
_computing_data_reduction 'Denzo-SMN (Otwinowski & Minor, 1997)'
_computing_molecular_graphics 'XP (BrukerAXS, 2000)'
_computing_publication_material 'SHELXL-97 (Sheldrick, 1997)'
_computing_structure_refinement 'SHELXL-97 (Sheldrick, 1997)'
_computing_structure_solution 'SHELXS-97 (Sheldrick, 1990)'
_diffrn_ambient_temperature 223(2)
_diffrn_measured_fraction_theta_full 0.968
_diffrn_measured_fraction_theta_max 0.968
_diffrn_measurement_device_type 'Nonius KappaCCD APEXII'
_diffrn_measurement_method '\w and \f scans'
_diffrn_radiation_monochromator 'Montel mirror'
_diffrn_radiation_source 'rotating anode Nonius FR591'
_diffrn_radiation_type MoK\a
_diffrn_radiation_wavelength 0.71073
_diffrn_reflns_av_R_equivalents 0.039
_diffrn_reflns_av_sigmaI/netI 0.0349
_diffrn_reflns_limit_h_max 11
_diffrn_reflns_limit_h_min -12
_diffrn_reflns_limit_k_max 13
_diffrn_reflns_limit_k_min -13
_diffrn_reflns_limit_l_max 20
_diffrn_reflns_limit_l_min -19
_diffrn_reflns_number 16073
_diffrn_reflns_theta_full 26.37
_diffrn_reflns_theta_max 26.37
_diffrn_reflns_theta_min 4.12
_exptl_absorpt_coefficient_mu 0.162
_exptl_absorpt_correction_T_max 0.9730
_exptl_absorpt_correction_T_min 0.9576
_exptl_absorpt_correction_type multi-scan
_exptl_absorpt_process_details 'Denzo (Otwinowski, Borek, Majewski & Minor, 2003)'
_exptl_crystal_colour colourless
_exptl_crystal_density_diffrn 1.391
_exptl_crystal_density_method 'not measured'
_exptl_crystal_description prism
_exptl_crystal_F_000 736
_exptl_crystal_size_max 0.27
_exptl_crystal_size_mid 0.20
_exptl_crystal_size_min 0.17
_refine_diff_density_max 0.372
_refine_diff_density_min -0.349
_refine_diff_density_rms 0.041
_refine_ls_extinction_method none
_refine_ls_goodness_of_fit_ref 1.049
_refine_ls_hydrogen_treatment constr
_refine_ls_matrix_type full
_refine_ls_number_parameters 454
_refine_ls_number_reflns 6788
_refine_ls_number_restraints 0
_refine_ls_restrained_S_all 1.049
_refine_ls_R_factor_all 0.0557
_refine_ls_R_factor_gt 0.0499
_refine_ls_shift/su_max 0.000
_refine_ls_shift/su_mean 0.000
_refine_ls_structure_factor_coef Fsqd
_refine_ls_weighting_details 'calc w=1/[\s^2^(Fo^2^)+(0.0495P)^2^+0.9861P] where P=(Fo^2^+2Fc^2^)/3'
_refine_ls_weighting_scheme calc
_refine_ls_wR_factor_gt 0.1236
_refine_ls_wR_factor_ref 0.1291
_reflns_number_gt 6089
_reflns_number_total 6788
_reflns_threshold_expression >2sigma(I)
_cod_data_source_file c4ob02134g2.cif
_cod_data_source_block erk7225
_cod_depositor_comments 'Adding full bibliography for 7154166--7154173.cif.'
_cod_original_sg_symbol_H-M P-1
_cod_database_code 7154170

loop_
_symmetry_equiv_pos_as_xyz
'x, y, z'
'-x, -y, -z'

loop_
_atom_site_label
_atom_site_type_symbol
_atom_site_fract_x
_atom_site_fract_y
_atom_site_fract_z
_atom_site_U_iso_or_equiv
_atom_site_adp_type
_atom_site_occupancy
_atom_site_symmetry_multiplicity
_atom_site_calc_flag
_atom_site_refinement_flags
P1 P 0.28842(4) 0.25289(4) 0.31867(3) 0.03204(13) Uani 1 1 d .
B1 B 0.4548(2) 0.23625(18) 0.25360(13) 0.0347(4) Uani 1 1 d .
C4 C 0.34858(18) 0.40741(16) 0.28293(11) 0.0345(4) Uani 1 1 d .
C3 C 0.45731(18) 0.38339(16) 0.24013(11) 0.0352(4) Uani 1 1 d .
C2 C 0.55221(19) 0.47042(17) 0.19070(12) 0.0402(4) Uani 1 1 d .
H2 H 0.5511 0.5563 0.1961 0.048 Uiso 1 1 calc R
C1 C 0.6398(2) 0.43532(18) 0.13864(12) 0.0412(4) Uani 1 1 d .
H1 H 0.6354 0.3483 0.1324 0.049 Uiso 1 1 calc R
C5 C 0.28686(18) 0.51530(16) 0.29513(11) 0.0354(4) Uani 1 1 d .
C6 C 0.1940(3) 0.5167(2) 0.35822(18) 0.0652(7) Uani 1 1 d .
H6 H 0.1825 0.4550 0.3970 0.078 Uiso 1 1 calc R
C7 C 0.1115(3) 0.6116(2) 0.36725(16) 0.0553(6) Uani 1 1 d .
H7A H 0.0925 0.6276 0.4266 0.066 Uiso 1 1 calc R
H7B H 0.0243 0.5780 0.3369 0.066 Uiso 1 1 calc R
C8 C 0.1852(3) 0.7335(2) 0.33347(19) 0.0718(8) Uani 1 1 d .
H8A H 0.2631 0.7754 0.3706 0.086 Uiso 1 1 calc R
H8B H 0.1238 0.7898 0.3325 0.086 Uiso 1 1 calc R
C9 C 0.2347(3) 0.7111(2) 0.24639(18) 0.0657(7) Uani 1 1 d .
H9A H 0.1560 0.6801 0.2079 0.079 Uiso 1 1 calc R
H9B H 0.2884 0.7915 0.2281 0.079 Uiso 1 1 calc R
C10 C 0.3199(3) 0.6176(3) 0.24192(16) 0.0720(8) Uani 1 1 d .
H10A H 0.3161 0.5807 0.1838 0.086 Uiso 1 1 calc R
H10B H 0.4145 0.6643 0.2545 0.086 Uiso 1 1 calc R
C11 C 0.28168(18) 0.25565(16) 0.43221(11) 0.0351(4) Uani 1 1 d .
C12 C 0.3920(2) 0.33015(19) 0.47974(13) 0.0478(5) Uani 1 1 d .
H12 H 0.4701 0.3735 0.4529 0.057 Uiso 1 1 calc R
C13 C 0.3869(3) 0.3406(2) 0.56615(15) 0.0601(6) Uani 1 1 d .
H13 H 0.4613 0.3916 0.5981 0.072 Uiso 1 1 calc R
C14 C 0.2731(3) 0.2763(2) 0.60562(14) 0.0623(6) Uani 1 1 d .
H14 H 0.2698 0.2842 0.6645 0.075 Uiso 1 1 calc R
C15 C 0.1639(3) 0.2005(2) 0.55935(14) 0.0590(6) Uani 1 1 d .
H15 H 0.0869 0.1560 0.5867 0.071 Uiso 1 1 calc R
C16 C 0.1676(2) 0.1898(2) 0.47238(13) 0.0442(4) Uani 1 1 d .
H16 H 0.0932 0.1381 0.4408 0.053 Uiso 1 1 calc R
C21 C 0.12410(18) 0.16314(16) 0.27732(11) 0.0342(4) Uani 1 1 d .
C22 C 0.0255(2) 0.21732(19) 0.24737(13) 0.0453(4) Uani 1 1 d .
H22 H 0.0404 0.3058 0.2507 0.054 Uiso 1 1 calc R
C23 C -0.0953(2) 0.1406(2) 0.21253(15) 0.0538(5) Uani 1 1 d .
H23 H -0.1623 0.1775 0.1927 0.065 Uiso 1 1 calc R
C24 C -0.1181(2) 0.0108(2) 0.20679(14) 0.0528(5) Uani 1 1 d .
H24 H -0.2002 -0.0405 0.1830 0.063 Uiso 1 1 calc R
C25 C -0.0205(2) -0.0434(2) 0.23589(16) 0.0555(6) Uani 1 1 d .
H25 H -0.0360 -0.1320 0.2322 0.067 Uiso 1 1 calc R
C26 C 0.1005(2) 0.03203(18) 0.27066(14) 0.0473(5) Uani 1 1 d .
H26 H 0.1672 -0.0056 0.2899 0.057 Uiso 1 1 calc R
C51 C 0.7462(2) 0.5188(2) 0.08809(13) 0.0478(5) Uani 1 1 d .
C52 C 0.7460(4) 0.6576(2) 0.1029(2) 0.0864(10) Uani 1 1 d .
H52A H 0.6566 0.6680 0.0889 0.130 Uiso 1 1 calc R
H52B H 0.8134 0.7072 0.0679 0.130 Uiso 1 1 calc R
H52C H 0.7680 0.6863 0.1614 0.130 Uiso 1 1 calc R
C53 C 0.8846(3) 0.4996(4) 0.1128(2) 0.0954(11) Uani 1 1 d .
H53A H 0.9033 0.5260 0.1719 0.143 Uiso 1 1 calc R
H53B H 0.9549 0.5498 0.0798 0.143 Uiso 1 1 calc R
H53C H 0.8836 0.4109 0.1024 0.143 Uiso 1 1 calc R
C54 C 0.7192(3) 0.4775(3) -0.00509(15) 0.0685(7) Uani 1 1 d .
H54A H 0.7151 0.3881 -0.0150 0.103 Uiso 1 1 calc R
H54B H 0.7921 0.5257 -0.0373 0.103 Uiso 1 1 calc R
H54C H 0.6332 0.4926 -0.0222 0.103 Uiso 1 1 calc R
C31 C 0.56426(18) 0.20824(17) 0.31867(12) 0.0375(4) Uani 1 1 d .
F32 F 0.73624(13) 0.39864(12) 0.30944(8) 0.0579(3) Uani 1 1 d .
C32 C 0.6915(2) 0.28628(18) 0.34204(12) 0.0417(4) Uani 1 1 d .
F33 F 0.90277(13) 0.33525(14) 0.41547(9) 0.0647(4) Uani 1 1 d .
C33 C 0.7801(2) 0.2558(2) 0.39745(13) 0.0470(5) Uani 1 1 d .
F34 F 0.83160(14) 0.11069(15) 0.48508(9) 0.0656(4) Uani 1 1 d .
C34 C 0.7448(2) 0.1429(2) 0.43311(13) 0.0483(5) Uani 1 1 d .
F35 F 0.58296(14) -0.04924(13) 0.44684(10) 0.0646(4) Uani 1 1 d .
C35 C 0.6187(2) 0.06230(19) 0.41348(14) 0.0470(5) Uani 1 1 d .
F36 F 0.41023(11) 0.01471(11) 0.34299(9) 0.0536(3) Uani 1 1 d .
C36 C 0.53283(19) 0.09713(18) 0.35933(13) 0.0419(4) Uani 1 1 d .
C41 C 0.41430(18) 0.13456(17) 0.17073(12) 0.0373(4) Uani 1 1 d .
F42 F 0.56616(13) 0.00769(12) 0.19945(9) 0.0595(4) Uani 1 1 d .
C42 C 0.4645(2) 0.02842(18) 0.15283(13) 0.0440(4) Uani 1 1 d .
F43 F 0.47169(17) -0.16302(13) 0.07569(10) 0.0715(4) Uani 1 1 d .
C43 C 0.4178(2) -0.06286(19) 0.08758(14) 0.0505(5) Uani 1 1 d .
F44 F 0.27020(19) -0.13865(14) -0.02899(10) 0.0808(5) Uani 1 1 d .
C44 C 0.3161(3) -0.0507(2) 0.03488(14) 0.0553(6) Uani 1 1 d .
F45 F 0.16671(18) 0.06819(15) -0.00461(9) 0.0749(4) Uani 1 1 d .
C45 C 0.2648(2) 0.0537(2) 0.04681(13) 0.0509(5) Uani 1 1 d .
F46 F 0.26124(13) 0.24412(11) 0.11841(7) 0.0523(3) Uani 1 1 d .
C46 C 0.3158(2) 0.14377(18) 0.11250(12) 0.0417(4) Uani 1 1 d .

loop_
_atom_site_aniso_label
_atom_site_aniso_U_11
_atom_site_aniso_U_22
_atom_site_aniso_U_33
_atom_site_aniso_U_23
_atom_site_aniso_U_13
_atom_site_aniso_U_12
P1 0.0302(2) 0.0263(2) 0.0382(2) 0.00416(17) 0.00079(17) 0.00397(16)
B1 0.0285(9) 0.0303(9) 0.0436(11) 0.0045(8) 0.0028(8) 0.0041(7)
C4 0.0370(9) 0.0274(8) 0.0362(9) 0.0022(6) 0.0002(7) 0.0032(7)
C3 0.0359(9) 0.0281(8) 0.0386(9) 0.0018(7) -0.0004(7) 0.0029(7)
C2 0.0404(10) 0.0305(9) 0.0475(10) 0.0070(7) 0.0043(8) 0.0032(7)
C1 0.0414(10) 0.0354(9) 0.0444(10) 0.0073(8) 0.0020(8) 0.0037(8)
C5 0.0388(9) 0.0280(8) 0.0368(9) 0.0021(7) -0.0017(7) 0.0039(7)
C6 0.0690(15) 0.0415(12) 0.0958(19) 0.0304(12) 0.0382(14) 0.0261(11)
C7 0.0628(14) 0.0428(11) 0.0665(14) 0.0117(10) 0.0179(11) 0.0222(10)
C8 0.0893(19) 0.0408(12) 0.096(2) 0.0200(12) 0.0350(16) 0.0323(13)
C9 0.0775(17) 0.0516(13) 0.0792(17) 0.0313(12) 0.0169(14) 0.0288(12)
C10 0.098(2) 0.0856(19) 0.0552(14) 0.0301(13) 0.0256(14) 0.0587(17)
C11 0.0367(9) 0.0302(8) 0.0396(9) 0.0044(7) 0.0002(7) 0.0101(7)
C12 0.0481(11) 0.0414(10) 0.0485(11) 0.0041(8) -0.0046(9) 0.0009(9)
C13 0.0718(16) 0.0537(13) 0.0484(12) -0.0013(10) -0.0144(11) 0.0052(11)
C14 0.0780(17) 0.0716(16) 0.0382(11) 0.0046(10) -0.0010(11) 0.0205(13)
C15 0.0554(13) 0.0754(16) 0.0467(12) 0.0146(11) 0.0104(10) 0.0144(12)
C16 0.0384(10) 0.0499(11) 0.0444(10) 0.0088(8) 0.0029(8) 0.0094(8)
C21 0.0325(8) 0.0318(8) 0.0369(9) 0.0031(7) -0.0006(7) 0.0054(7)
C22 0.0462(11) 0.0408(10) 0.0508(11) 0.0001(8) -0.0059(9) 0.0157(8)
C23 0.0435(11) 0.0625(14) 0.0574(13) -0.0041(10) -0.0145(10) 0.0199(10)
C24 0.0359(10) 0.0575(13) 0.0575(13) -0.0073(10) -0.0087(9) 0.0014(9)
C25 0.0462(12) 0.0365(10) 0.0770(15) 0.0025(10) -0.0119(11) -0.0017(9)
C26 0.0391(10) 0.0331(10) 0.0678(13) 0.0072(9) -0.0096(9) 0.0047(8)
C51 0.0443(11) 0.0477(11) 0.0460(11) 0.0080(9) 0.0086(9) -0.0001(9)
C52 0.107(2) 0.0450(14) 0.091(2) 0.0101(13) 0.0462(18) -0.0123(14)
C53 0.0436(14) 0.148(3) 0.091(2) 0.047(2) 0.0082(14) 0.0052(17)
C54 0.0718(17) 0.0765(17) 0.0495(13) 0.0097(12) 0.0122(12) 0.0028(13)
C31 0.0329(9) 0.0353(9) 0.0440(10) 0.0035(7) 0.0043(7) 0.0076(7)
F32 0.0507(7) 0.0493(7) 0.0624(8) 0.0177(6) -0.0108(6) -0.0129(5)
C32 0.0388(10) 0.0403(10) 0.0421(10) 0.0058(8) 0.0025(8) 0.0022(8)
F33 0.0399(7) 0.0783(9) 0.0644(8) 0.0104(7) -0.0136(6) -0.0081(6)
C33 0.0321(9) 0.0573(12) 0.0461(11) 0.0040(9) -0.0015(8) 0.0011(8)
F34 0.0509(7) 0.0802(10) 0.0716(9) 0.0174(7) -0.0104(6) 0.0241(7)
C34 0.0379(10) 0.0625(13) 0.0492(11) 0.0085(9) -0.0025(8) 0.0202(9)
F35 0.0586(8) 0.0513(7) 0.0910(10) 0.0304(7) 0.0024(7) 0.0192(6)
C35 0.0440(11) 0.0424(11) 0.0578(12) 0.0135(9) 0.0065(9) 0.0141(9)
F36 0.0355(6) 0.0384(6) 0.0848(9) 0.0188(6) -0.0042(6) 0.0012(5)
C36 0.0316(9) 0.0366(10) 0.0570(12) 0.0074(8) 0.0024(8) 0.0064(7)
C41 0.0341(9) 0.0323(9) 0.0430(10) 0.0028(7) 0.0061(7) 0.0035(7)
F42 0.0468(7) 0.0555(7) 0.0803(9) -0.0116(6) -0.0077(6) 0.0262(6)
C42 0.0374(10) 0.0380(10) 0.0551(12) 0.0004(8) 0.0042(8) 0.0077(8)
F43 0.0855(10) 0.0471(7) 0.0849(10) -0.0145(7) 0.0060(8) 0.0284(7)
C43 0.0579(13) 0.0360(10) 0.0559(12) -0.0046(9) 0.0106(10) 0.0111(9)
F44 0.1141(13) 0.0586(9) 0.0607(9) -0.0219(7) -0.0167(9) 0.0134(9)
C44 0.0704(15) 0.0413(11) 0.0463(12) -0.0067(9) 0.0021(11) 0.0025(10)
F45 0.0947(11) 0.0748(10) 0.0541(8) -0.0036(7) -0.0295(8) 0.0224(8)
C45 0.0591(13) 0.0491(12) 0.0408(11) 0.0041(9) -0.0050(9) 0.0063(10)
F46 0.0663(8) 0.0487(7) 0.0467(7) 0.0028(5) -0.0074(6) 0.0242(6)
C46 0.0474(11) 0.0368(9) 0.0410(10) 0.0050(8) 0.0056(8) 0.0099(8)

loop_
_atom_type_symbol
_atom_type_description
_atom_type_scat_dispersion_real
_atom_type_scat_dispersion_imag
_atom_type_scat_source
C C 0.0033 0.0016 'International Tables Vol C Tables 4.2.6.8 and 6.1.1.4'
H H 0.0000 0.0000 'International Tables Vol C Tables 4.2.6.8 and 6.1.1.4'
B B 0.0013 0.0007 'International Tables Vol C Tables 4.2.6.8 and 6.1.1.4'
F F 0.0171 0.0103 'International Tables Vol C Tables 4.2.6.8 and 6.1.1.4'
P P 0.1023 0.0942 'International Tables Vol C Tables 4.2.6.8 and 6.1.1.4'

loop_
_geom_angle_atom_site_label_1
_geom_angle_atom_site_label_2
_geom_angle_atom_site_label_3
_geom_angle
C4 P1 C21 115.71(8)
C4 P1 C11 112.75(8)
C21 P1 C11 107.25(8)
C4 P1 B1 77.75(8)
C21 P1 B1 117.73(8)
C11 P1 B1 123.05(9)
C31 B1 C3 118.77(15)
C31 B1 C41 115.67(15)
C3 B1 C41 116.31(15)
C31 B1 P1 107.97(13)
C3 B1 P1 80.11(11)
C41 B1 P1 111.76(12)
C3 C4 C5 135.43(16)
C3 C4 P1 96.49(12)
C5 C4 P1 127.98(13)
C4 C3 C2 126.65(16)
C4 C3 B1 105.65(15)
C2 C3 B1 127.68(16)
C1 C2 C3 123.68(17)
C1 C2 H2 118.2
C3 C2 H2 118.2
C2 C1 C51 127.59(18)
C2 C1 H1 116.2
C51 C1 H1 116.2
C6 C5 C10 119.85(18)
C6 C5 C4 119.08(16)
C10 C5 C4 121.07(17)
C5 C6 C7 122.7(2)
C5 C6 H6 118.6
C7 C6 H6 118.6
C6 C7 C8 111.01(19)
C6 C7 H7A 109.4
C8 C7 H7A 109.4
C6 C7 H7B 109.4
C8 C7 H7B 109.4
H7A C7 H7B 108.0
C7 C8 C9 111.4(2)
C7 C8 H8A 109.4
C9 C8 H8A 109.4
C7 C8 H8B 109.4
C9 C8 H8B 109.4
H8A C8 H8B 108.0
C10 C9 C8 112.2(2)
C10 C9 H9A 109.2
C8 C9 H9A 109.2
C10 C9 H9B 109.2
C8 C9 H9B 109.2
H9A C9 H9B 107.9
C5 C10 C9 118.3(2)
C5 C10 H10A 107.7
C9 C10 H10A 107.7
C5 C10 H10B 107.7
C9 C10 H10B 107.7
H10A C10 H10B 107.1
C16 C11 C12 119.52(18)
C16 C11 P1 121.79(14)
C12 C11 P1 118.63(14)
C13 C12 C11 120.2(2)
C13 C12 H12 119.9
C11 C12 H12 119.9
C14 C13 C12 120.1(2)
C14 C13 H13 120.0
C12 C13 H13 120.0
C13 C14 C15 120.4(2)
C13 C14 H14 119.8
C15 C14 H14 119.8
C14 C15 C16 120.0(2)
C14 C15 H15 120.0
C16 C15 H15 120.0
C15 C16 C11 119.8(2)
C15 C16 H16 120.1
C11 C16 H16 120.1
C22 C21 C26 119.04(17)
C22 C21 P1 123.85(14)
C26 C21 P1 116.97(14)
C23 C22 C21 119.86(19)
C23 C22 H22 120.1
C21 C22 H22 120.1
C24 C23 C22 120.6(2)
C24 C23 H23 119.7
C22 C23 H23 119.7
C25 C24 C23 119.81(19)
C25 C24 H24 120.1
C23 C24 H24 120.1
C24 C25 C26 120.2(2)
C24 C25 H25 119.9
C26 C25 H25 119.9
C25 C26 C21 120.50(19)
C25 C26 H26 119.7
C21 C26 H26 119.7
C1 C51 C52 112.24(19)
C1 C51 C53 107.52(19)
C52 C51 C53 110.4(3)
C1 C51 C54 109.38(18)
C52 C51 C54 108.7(2)
C53 C51 C54 108.6(2)
C51 C52 H52A 109.5
C51 C52 H52B 109.5
H52A C52 H52B 109.5
C51 C52 H52C 109.5
H52A C52 H52C 109.5
H52B C52 H52C 109.5
C51 C53 H53A 109.5
C51 C53 H53B 109.5
H53A C53 H53B 109.5
C51 C53 H53C 109.5
H53A C53 H53C 109.5
H53B C53 H53C 109.5
C51 C54 H54A 109.5
C51 C54 H54B 109.5
H54A C54 H54B 109.5
C51 C54 H54C 109.5
H54A C54 H54C 109.5
H54B C54 H54C 109.5
C32 C31 C36 112.99(17)
C32 C31 B1 126.98(16)
C36 C31 B1 120.01(16)
F32 C32 C33 115.78(17)
F32 C32 C31 120.37(17)
C33 C32 C31 123.85(18)
F33 C33 C34 119.50(19)
F33 C33 C32 120.27(19)
C34 C33 C32 120.21(18)
F34 C34 C33 120.72(19)
F34 C34 C35 120.6(2)
C33 C34 C35 118.65(19)
F35 C35 C36 121.16(19)
F35 C35 C34 119.55(19)
C36 C35 C34 119.29(19)
F36 C36 C35 116.61(17)
F36 C36 C31 118.43(17)
C35 C36 C31 124.93(18)
C42 C41 C46 112.71(17)
C42 C41 B1 125.82(17)
C46 C41 B1 121.35(16)
F42 C42 C43 114.34(18)
F42 C42 C41 121.15(18)
C43 C42 C41 124.5(2)
F43 C43 C44 120.13(19)
F43 C43 C42 120.3(2)
C44 C43 C42 119.6(2)
F44 C44 C45 120.6(2)
F44 C44 C43 120.1(2)
C45 C44 C43 119.24(19)
F45 C45 C44 120.18(19)
F45 C45 C46 120.6(2)
C44 C45 C46 119.2(2)
F46 C46 C45 115.07(19)
F46 C46 C41 120.34(17)
C45 C46 C41 124.58(19)

loop_
_geom_bond_atom_site_label_1
_geom_bond_atom_site_label_2
_geom_bond_distance
P1 C4 1.7907(17)
P1 C21 1.8033(18)
P1 C11 1.8168(19)
P1 B1 2.022(2)
B1 C31 1.622(3)
B1 C3 1.637(3)
B1 C41 1.642(3)
C4 C3 1.368(3)
C4 C5 1.469(2)
C3 C2 1.458(2)
C2 C1 1.323(3)
C2 H2 0.9400
C1 C51 1.511(3)
C1 H1 0.9400
C5 C6 1.383(3)
C5 C10 1.436(3)
C6 C7 1.487(3)
C6 H6 0.9400
C7 C8 1.501(3)
C7 H7A 0.9800
C7 H7B 0.9800
C8 C9 1.504(4)
C8 H8A 0.9800
C8 H8B 0.9800
C9 C10 1.493(3)
C9 H9A 0.9800
C9 H9B 0.9800
C10 H10A 0.9800
C10 H10B 0.9800
C11 C16 1.390(3)
C11 C12 1.391(3)
C12 C13 1.381(3)
C12 H12 0.9400
C13 C14 1.377(4)
C13 H13 0.9400
C14 C15 1.379(4)
C14 H14 0.9400
C15 C16 1.389(3)
C15 H15 0.9400
C16 H16 0.9400
C21 C22 1.387(3)
C21 C26 1.390(3)
C22 C23 1.387(3)
C22 H22 0.9400
C23 C24 1.377(3)
C23 H23 0.9400
C24 C25 1.374(3)
C24 H24 0.9400
C25 C26 1.383(3)
C25 H25 0.9400
C26 H26 0.9400
C51 C52 1.520(3)
C51 C53 1.526(4)
C51 C54 1.527(3)
C52 H52A 0.9700
C52 H52B 0.9700
C52 H52C 0.9700
C53 H53A 0.9700
C53 H53B 0.9700
C53 H53C 0.9700
C54 H54A 0.9700
C54 H54B 0.9700
C54 H54C 0.9700
C31 C32 1.389(3)
C31 C36 1.394(3)
F32 C32 1.349(2)
C32 C33 1.379(3)
F33 C33 1.343(2)
C33 C34 1.370(3)
F34 C34 1.339(2)
C34 C35 1.379(3)
F35 C35 1.340(2)
C35 C36 1.368(3)
F36 C36 1.352(2)
C41 C42 1.391(3)
C41 C46 1.393(3)
F42 C42 1.347(2)
C42 C43 1.380(3)
F43 C43 1.343(2)
C43 C44 1.370(3)
F44 C44 1.343(2)
C44 C45 1.369(3)
F45 C45 1.338(3)
C45 C46 1.386(3)
F46 C46 1.345(2)

loop_
_geom_torsion_atom_site_label_1
_geom_torsion_atom_site_label_2
_geom_torsion_atom_site_label_3
_geom_torsion_atom_site_label_4
_geom_torsion
C4 P1 B1 C31 116.62(13)
C21 P1 B1 C31 -130.58(12)
C11 P1 B1 C31 7.30(16)
C4 P1 B1 C3 -0.58(10)
C21 P1 B1 C3 112.22(11)
C11 P1 B1 C3 -109.90(11)
C4 P1 B1 C41 -115.09(14)
C21 P1 B1 C41 -2.29(16)
C11 P1 B1 C41 135.59(13)
C21 P1 C4 C3 -114.40(13)
C11 P1 C4 C3 121.62(12)
B1 P1 C4 C3 0.69(12)
C21 P1 C4 C5 62.22(18)
C11 P1 C4 C5 -61.76(18)
B1 P1 C4 C5 177.30(18)
C5 C4 C3 C2 1.1(3)
P1 C4 C3 C2 177.29(16)
C5 C4 C3 B1 -177.1(2)
P1 C4 C3 B1 -0.86(15)
C31 B1 C3 C4 -104.38(18)
C41 B1 C3 C4 110.25(17)
P1 B1 C3 C4 0.77(13)
C31 B1 C3 C2 77.5(2)
C41 B1 C3 C2 -67.9(2)
P1 B1 C3 C2 -177.35(18)
C4 C3 C2 C1 -167.2(2)
B1 C3 C2 C1 10.5(3)
C3 C2 C1 C51 -176.84(19)
C3 C4 C5 C6 -165.6(2)
P1 C4 C5 C6 19.2(3)
C3 C4 C5 C10 15.4(3)
P1 C4 C5 C10 -159.8(2)
C10 C5 C6 C7 8.3(4)
C4 C5 C6 C7 -170.8(2)
C5 C6 C7 C8 -28.7(4)
C6 C7 C8 C9 50.8(3)
C7 C8 C9 C10 -54.4(4)
C6 C5 C10 C9 -10.7(4)
C4 C5 C10 C9 168.3(2)
C8 C9 C10 C5 34.0(4)
C4 P1 C11 C16 132.25(16)
C21 P1 C11 C16 3.73(18)
B1 P1 C11 C16 -137.84(15)
C4 P1 C11 C12 -45.06(18)
C21 P1 C11 C12 -173.58(15)
B1 P1 C11 C12 44.85(19)
C16 C11 C12 C13 -1.3(3)
P1 C11 C12 C13 176.05(18)
C11 C12 C13 C14 0.6(4)
C12 C13 C14 C15 0.5(4)
C13 C14 C15 C16 -0.8(4)
C14 C15 C16 C11 0.0(4)
C12 C11 C16 C15 1.0(3)
P1 C11 C16 C15 -176.26(17)
C4 P1 C21 C22 -24.2(2)
C11 P1 C21 C22 102.61(17)
B1 P1 C21 C22 -113.45(17)
C4 P1 C21 C26 151.52(15)
C11 P1 C21 C26 -81.68(17)
B1 P1 C21 C26 62.26(18)
C26 C21 C22 C23 0.9(3)
P1 C21 C22 C23 176.54(16)
C21 C22 C23 C24 -0.5(3)
C22 C23 C24 C25 0.1(4)
C23 C24 C25 C26 -0.2(4)
C24 C25 C26 C21 0.7(4)
C22 C21 C26 C25 -1.0(3)
P1 C21 C26 C25 -176.95(18)
C2 C1 C51 C52 0.4(3)
C2 C1 C51 C53 121.9(3)
C2 C1 C51 C54 -120.3(2)
C3 B1 C31 C32 -26.2(3)
C41 B1 C31 C32 119.4(2)
P1 B1 C31 C32 -114.55(18)
C3 B1 C31 C36 152.18(18)
C41 B1 C31 C36 -62.2(2)
P1 B1 C31 C36 63.8(2)
C36 C31 C32 F32 -178.83(18)
B1 C31 C32 F32 -0.4(3)
C36 C31 C32 C33 2.1(3)
B1 C31 C32 C33 -179.46(19)
F32 C32 C33 F33 -0.6(3)
C31 C32 C33 F33 178.53(19)
F32 C32 C33 C34 -179.15(19)
C31 C32 C33 C34 0.0(3)
F33 C33 C34 F34 -0.6(3)
C32 C33 C34 F34 178.01(19)
F33 C33 C34 C35 -179.65(19)
C32 C33 C34 C35 -1.1(3)
F34 C34 C35 F35 0.0(3)
C33 C34 C35 F35 179.1(2)
F34 C34 C35 C36 -179.15(19)
C33 C34 C35 C36 -0.1(3)
F35 C35 C36 F36 1.3(3)
C34 C35 C36 F36 -179.49(19)
F35 C35 C36 C31 -176.70(19)
C34 C35 C36 C31 2.5(3)
C32 C31 C36 F36 178.64(17)
B1 C31 C36 F36 0.1(3)
C32 C31 C36 C35 -3.4(3)
B1 C31 C36 C35 178.09(19)
C31 B1 C41 C42 0.6(3)
C3 B1 C41 C42 147.01(18)
P1 B1 C41 C42 -123.51(17)
C31 B1 C41 C46 176.33(16)
C3 B1 C41 C46 -37.2(2)
P1 B1 C41 C46 52.3(2)
C46 C41 C42 F42 176.07(17)
B1 C41 C42 F42 -7.9(3)
C46 C41 C42 C43 -3.5(3)
B1 C41 C42 C43 172.60(19)
F42 C42 C43 F43 1.1(3)
C41 C42 C43 F43 -179.31(19)
F42 C42 C43 C44 -178.81(19)
C41 C42 C43 C44 0.8(3)
F43 C43 C44 F44 -0.2(3)
C42 C43 C44 F44 179.8(2)
F43 C43 C44 C45 -178.4(2)
C42 C43 C44 C45 1.5(3)
F44 C44 C45 F45 0.9(3)
C43 C44 C45 F45 179.1(2)
F44 C44 C45 C46 -179.0(2)
C43 C44 C45 C46 -0.7(3)
F45 C45 C46 F46 -1.1(3)
C44 C45 C46 F46 178.77(19)
F45 C45 C46 C41 177.71(19)
C44 C45 C46 C41 -2.4(3)
C42 C41 C46 F46 -176.93(16)
B1 C41 C46 F46 6.8(3)
C42 C41 C46 C45 4.3(3)
B1 C41 C46 C45 -171.96(18)
